data_4349891
loop_
_publ_author_name
'Khistiaeva, Viktoria V.'
'Melnikov, Alexey S.'
'Slavova, Sofia O.'
'Sizov, Vladimir V.'
'Starova, Galina L.'
'Koshevoy, Igor O.'
'Grachova, Elena V.'

_publ_section_title
;
 Heteroleptic \b-diketonate Ln(iii) complexes decorated with pyridyl
 substituted pyridazine ligands: synthesis, structure and luminescence
 properties
;
_journal_issue 12
_journal_name_full 'Inorganic Chemistry Frontiers'
_journal_page_first 3015
_journal_paper_doi 10.1039/C8QI00712H
_journal_volume 5
_journal_year 2018
_chemical_formula_moiety 'C38 H22 F9 N4 O6 S3 Tm'
_chemical_formula_sum 'C38 H22 F9 N4 O6 S3 Tm'
_chemical_formula_weight 1066.70
_space_group_crystal_system monoclinic
_space_group_IT_number 14
_space_group_name_Hall '-P 2yn'
_space_group_name_H-M_alt 'P 1 21/n 1'
_atom_sites_solution_hydrogens geom
_atom_sites_solution_primary iterative
_audit_creation_date 2017-02-01
_audit_creation_method
;
Olex2 1.2
(compiled 2017.01.04 svn.r3372 for OlexSys, GUI svn.r5292)
;
_audit_update_record
;
2017-02-03 deposited with the CCDC.
2018-09-19 downloaded from the CCDC.
;
_cell_angle_alpha 90
_cell_angle_beta 95.358(2)
_cell_angle_gamma 90
_cell_formula_units_Z 4
_cell_length_a 14.7870(4)
_cell_length_b 18.7993(5)
_cell_length_c 15.3065(3)
_cell_measurement_reflns_used 8781
_cell_measurement_temperature 100(2)
_cell_measurement_theta_max 75.9680
_cell_measurement_theta_min 3.6890
_cell_volume 4236.39(18)
_computing_cell_refinement
;
CrysAlisPro, Agilent Technologies,
Version 1.171.37.35 (release 13-08-2014 CrysAlis171 .NET)
(compiled Aug 13 2014,18:06:01)
;
_computing_data_collection
;
CrysAlisPro, Agilent Technologies,
Version 1.171.37.35 (release 13-08-2014 CrysAlis171 .NET)
(compiled Aug 13 2014,18:06:01)
;
_computing_data_reduction
;
CrysAlisPro, Agilent Technologies,
Version 1.171.37.35 (release 13-08-2014 CrysAlis171 .NET)
(compiled Aug 13 2014,18:06:01)
;
_computing_molecular_graphics 'Olex2 (Dolomanov et al., 2009)'
_computing_publication_material 'Olex2 (Dolomanov et al., 2009)'
_computing_structure_refinement 'ShelXL (Sheldrick, 2015)'
_computing_structure_solution
;
Superflip (Palatinus & Chapuis, 2007;Palatinus & van der Lee, 2008;
Palatinus et al., 2012)
;
_diffrn_ambient_environment N~2~
_diffrn_ambient_temperature 100(2)
_diffrn_detector 'CCD plate'
_diffrn_detector_area_resol_mean 10.3829
_diffrn_detector_type Atlas
_diffrn_measured_fraction_theta_full 0.989
_diffrn_measured_fraction_theta_max 0.989
_diffrn_measurement_details
;
#__ type_ start__ end____ width___ exp.time_
  1 omega -115.00    6.00   1.0000   30.0000
omega____ theta____ kappa____ phi______ frames
    -      -40.3787  -19.0000  120.0000 121

#__ type_ start__ end____ width___ exp.time_
  2 omega  -35.00   31.00   1.0000   30.0000
omega____ theta____ kappa____ phi______ frames
    -      -40.3787   38.0000  -60.0000 66

#__ type_ start__ end____ width___ exp.time_
  3 omega -118.00  -60.00   1.0000   30.0000
omega____ theta____ kappa____ phi______ frames
    -      -40.3787  178.0000  -90.0000 58

#__ type_ start__ end____ width___ exp.time_
  4 omega  101.00  128.00   1.0000   30.0000
omega____ theta____ kappa____ phi______ frames
    -       40.3787  178.0000   60.0000 27

#__ type_ start__ end____ width___ exp.time_
  5 omega   36.00   85.00   1.0000   75.0000
omega____ theta____ kappa____ phi______ frames
    -      113.0000  -30.0000    0.0000 49

#__ type_ start__ end____ width___ exp.time_
  6 omega   36.00  107.00   1.0000   75.0000
omega____ theta____ kappa____ phi______ frames
    -      113.0000  -95.0000  -90.0000 71

#__ type_ start__ end____ width___ exp.time_
  7 omega   35.00   78.00   1.0000   75.0000
omega____ theta____ kappa____ phi______ frames
    -      113.0000  -30.0000  150.0000 43

#__ type_ start__ end____ width___ exp.time_
  8 omega  110.00  167.00   1.0000   75.0000
omega____ theta____ kappa____ phi______ frames
    -      113.0000  112.0000 -120.0000 57

#__ type_ start__ end____ width___ exp.time_
  9 omega  107.00  178.00   1.0000   75.0000
omega____ theta____ kappa____ phi______ frames
    -      113.0000  112.0000   90.0000 71

#__ type_ start__ end____ width___ exp.time_
 10 omega  103.00  169.00   1.0000   75.0000
omega____ theta____ kappa____ phi______ frames
    -      113.0000  112.0000  120.0000 66

#__ type_ start__ end____ width___ exp.time_
 11 omega   68.00   94.00   1.0000   75.0000
omega____ theta____ kappa____ phi______ frames
    -      113.0000  -45.0000  -60.0000 26

#__ type_ start__ end____ width___ exp.time_
 12 omega   36.00   71.00   1.0000   75.0000
omega____ theta____ kappa____ phi______ frames
    -      113.0000  -30.0000  -30.0000 35

#__ type_ start__ end____ width___ exp.time_
 13 omega   38.00   88.00   1.0000   75.0000
omega____ theta____ kappa____ phi______ frames
    -      113.0000 -112.0000 -150.0000 50
;
_diffrn_measurement_device 'four-circle diffractometer'
_diffrn_measurement_device_type 'SuperNova, Dual, Cu at zero, Atlas'
_diffrn_measurement_method '\w scans'
_diffrn_orient_matrix_UB_11 0.0676906000
_diffrn_orient_matrix_UB_12 0.0444384000
_diffrn_orient_matrix_UB_13 -0.0477733000
_diffrn_orient_matrix_UB_21 0.0720907000
_diffrn_orient_matrix_UB_22 -0.0587631000
_diffrn_orient_matrix_UB_23 0.0173814000
_diffrn_orient_matrix_UB_31 -0.0340259000
_diffrn_orient_matrix_UB_32 -0.0358646000
_diffrn_orient_matrix_UB_33 -0.0874637000
_diffrn_radiation_monochromator mirror
_diffrn_radiation_probe x-ray
_diffrn_radiation_type CuK\a
_diffrn_radiation_wavelength 1.54184
_diffrn_reflns_av_R_equivalents 0.0543
_diffrn_reflns_av_unetI/netI 0.0582
_diffrn_reflns_Laue_measured_fraction_full 0.989
_diffrn_reflns_Laue_measured_fraction_max 0.981
_diffrn_reflns_limit_h_max 17
_diffrn_reflns_limit_h_min -18
_diffrn_reflns_limit_k_max 22
_diffrn_reflns_limit_k_min -23
_diffrn_reflns_limit_l_max 9
_diffrn_reflns_limit_l_min -18
_diffrn_reflns_number 17128
_diffrn_reflns_point_group_measured_fraction_full 0.989
_diffrn_reflns_point_group_measured_fraction_max 0.981
_diffrn_reflns_theta_full 67.684
_diffrn_reflns_theta_max 72.490
_diffrn_reflns_theta_min 3.734
_diffrn_source 'sealed X-ray tube'
_diffrn_source_type 'SuperNova (Cu) X-ray Source'
_exptl_absorpt_coefficient_mu 6.103
_exptl_absorpt_correction_T_max 1.00000
_exptl_absorpt_correction_T_min 0.56772
_exptl_absorpt_correction_type multi-scan
_exptl_absorpt_process_details
;
CrysAlisPro, Agilent Technologies,
Version 1.171.37.35 (release 13-08-2014 CrysAlis171 .NET)
(compiled Aug 13 2014,18:06:01)
Empirical absorption correction using spherical harmonics,
 implemented in SCALE3 ABSPACK scaling algorithm.
;
_exptl_crystal_colour colorless
_exptl_crystal_density_diffrn 1.672
_exptl_crystal_description prizm
_exptl_crystal_F_000 2096
_exptl_crystal_size_max 0.32
_exptl_crystal_size_mid 0.24
_exptl_crystal_size_min 0.18
_refine_diff_density_max 2.179
_refine_diff_density_min -1.386
_refine_diff_density_rms 0.148
_refine_ls_extinction_method none
_refine_ls_goodness_of_fit_ref 1.048
_refine_ls_hydrogen_treatment constr
_refine_ls_matrix_type full
_refine_ls_number_parameters 499
_refine_ls_number_reflns 8235
_refine_ls_number_restraints 30
_refine_ls_restrained_S_all 1.179
_refine_ls_R_factor_all 0.0622
_refine_ls_R_factor_gt 0.0522
_refine_ls_shift/su_max 0.002
_refine_ls_shift/su_mean 0.000
_refine_ls_structure_factor_coef Fsqd
_refine_ls_weighting_details 'w=1/[\s^2^(Fo^2^)+(0.0798P)^2^+10.3804P] where P=(Fo^2^+2Fc^2^)/3'
_refine_ls_weighting_scheme calc
_refine_ls_wR_factor_gt 0.1373
_refine_ls_wR_factor_ref 0.1439
_reflns_Friedel_coverage 0.000
_reflns_number_gt 7080
_reflns_number_total 8235
_reflns_threshold_expression 'I > 2\s(I)'
_cod_data_source_file c8qi00712h2.cif
_cod_data_source_block hst100
_cod_original_cell_volume 4236.41(17)
_cod_database_code 4349891
_shelx_shelxl_version_number 2014/7
_chemical_oxdiff_formula 'C38 H22 tm1 N4 O6 s3 f9'
_shelx_space_group_comment
;
The symmetry employed for this shelxl refinement is uniquely defined
by the following loop, which should always be used as a source of
symmetry information in preference to the above space-group names.
They are only intended as comments.
;
_reflns_odcompleteness_completeness 99.19
_reflns_odcompleteness_iscentric 1
_reflns_odcompleteness_theta 70.14
_olex2_refinement_description
;
1. Fixed Uiso
 At 1.2 times of:
  All C(H) groups, All C(H,H) groups
2. Restrained distances
 C31-S2A
 1.68 with sigma of 0.02
 S2A-C20
 1.68 with sigma of 0.02
 C31-S2
 1.68 with sigma of 0.02
 S2-C19
 1.68 with sigma of 0.02
 C23-S3
 1.68 with sigma of 0.02
 S3-C5
 1.68 with sigma of 0.02
 C23-S3A
 1.68 with sigma of 0.02
 C35-S1A
 1.68 with sigma of 0.02
 C35-S1
 1.68 with sigma of 0.02
 S1-C1
 1.68 with sigma of 0.02
 C35-C3A
 1.46 with sigma of 0.02
 C3A-C1
 1.46 with sigma of 0.02
 C2-C3
 1.46 with sigma of 0.02
 C3-C35
 1.46 with sigma of 0.02
 C21-C20
 1.46 with sigma of 0.02
 C31-C19
 1.46 with sigma of 0.02
 C23-C7
 1.46 with sigma of 0.02
 C23-C7A
 1.46 with sigma of 0.02
 S1A-C2
 1.68 with sigma of 0.02
 S3A-C6
 1.68 with sigma of 0.005
 C31-C21A
 1.46 with sigma of 0.02
 C21A-C19
 1.46 with sigma of 0.02
 C6-C7
 1.46 with sigma of 0.02
 C31-C21
 1.46 with sigma of 0.005
 C7A-C5
 1.46 with sigma of 0.005
 C7-C6
 1.46 with sigma of 0.005
 C3-C2
 1.46 with sigma of 0.005
 C35-C3
 1.46 with sigma of 0.005
3. Restrained planarity
 S2A, C31, C21A, C19, C20
 with sigma of 0.1
4. Uiso/Uaniso restraints and constraints
Uanis(C35) = Uanis(C3) = Uanis(S1A) = Uanis(C2) = Uanis(C1) = Uanis(S1) =
Uanis(C3A)
Uanis(C23) = Uanis(C7) = Uanis(S3A) = Uanis(C6) = Uanis(C5) = Uanis(S3) =
Uanis(C7A)
Uanis(C31) = Uanis(C21) = Uanis(S2) = Uanis(C19) = Uanis(C20) = Uanis(C21A) =
Uanis(S2A)
5. Others
 Sof(C3A)=Sof(H3A)=Sof(S1A)=Sof(H2B)=Sof(H1B)=1-FVAR(1)
 Sof(S1)=Sof(C3)=Sof(H3)=Sof(H2A)=Sof(H1A)=FVAR(1)
 Sof(C7A)=Sof(H7A)=Sof(S3A)=Sof(H6B)=Sof(H5B)=1-FVAR(2)
 Sof(S3)=Sof(C7)=Sof(H7)=Sof(H6A)=Sof(H5A)=FVAR(2)
 Sof(C21A)=Sof(H21A)=Sof(S2A)=Sof(H19A)=Sof(H20A)=1-FVAR(3)
 Sof(S2)=Sof(C21)=Sof(H21)=Sof(H19)=Sof(H20)=FVAR(3)
6.a Aromatic/amide H refined with riding coordinates:
 C21A(H21A), C3A(H3A), C7A(H7A), C7(H7), C3(H3), C15(H15), C8(H8), C21(H21),
 C4(H4), C18(H18), C22(H22), C2(H2B), C2(H2A), C16(H16), C19(H19), C19(H19A),
 C1(H1A), C1(H1B), C9(H9), C14(H14), C13(H13), C17(H17), C20(H20A), C20(H20),
 C12(H12), C10(H10), C6(H6B), C6(H6A), C5(H5A), C5(H5B), C11(H11)
;
_olex2_submission_special_instructions 'No special instructions were received'

loop_
_space_group_symop_operation_xyz
'x, y, z'
'-x+1/2, y+1/2, -z+1/2'
'-x, -y, -z'
'x-1/2, -y-1/2, z-1/2'

loop_
_atom_site_label
_atom_site_type_symbol
_atom_site_fract_x
_atom_site_fract_y
_atom_site_fract_z
_atom_site_U_iso_or_equiv
_atom_site_adp_type
_atom_site_occupancy
_atom_site_site_symmetry_order
_atom_site_calc_flag
_atom_site_refinement_flags_posn
_atom_site_refinement_flags_occupancy
_atom_site_disorder_assembly
_atom_site_disorder_group
Tm1 Tm 0.49213(2) 0.82200(2) 0.14824(2) 0.01686(10) Uani 1 1 d . . . .
S2 S 0.77927(9) 0.82062(7) 0.35319(9) 0.0280(3) Uani 0.990(5) 1 d D P A 5
S1 S 0.55014(13) 0.74740(12) 0.45876(10) 0.0324(4) Uani 0.854(4) 1 d D P B 1
S3 S 0.64274(14) 0.99424(14) 0.36327(19) 0.0353(4) Uani 0.707(4) 1 d D P C 3
C21A C 0.7964(18) 0.814(3) 0.3433(18) 0.0280(3) Uani 0.010(5) 1 d D P A 6
H21A H 0.7503 0.8374 0.3690 0.034 Uiso 0.010(5) 1 calc R P A 6
C3A C 0.535(2) 0.732(4) 0.4628(15) 0.0324(4) Uani 0.146(4) 1 d D P B 2
H3A H 0.5846 0.7545 0.4420 0.039 Uiso 0.146(4) 1 calc R P B 2
C7A C 0.6261(12) 1.0063(14) 0.3687(18) 0.0353(4) Uani 0.293(4) 1 d D P C 4
H7A H 0.6668 0.9788 0.3403 0.042 Uiso 0.293(4) 1 calc R P C 4
O4 O 0.6352(2) 0.8013(2) 0.2120(2) 0.0221(7) Uani 1 1 d . . . .
O3 O 0.5636(2) 0.75664(19) 0.0468(2) 0.0212(7) Uani 1 1 d . . . .
F6 F 0.7517(2) 0.6937(2) -0.0539(2) 0.0353(8) Uani 1 1 d . . . .
F4 F 0.6106(2) 0.66540(19) -0.0769(2) 0.0330(7) Uani 1 1 d . . . .
O2 O 0.4799(2) 0.7725(2) 0.2827(2) 0.0254(7) Uani 1 1 d . . . .
O5 O 0.3523(2) 0.8665(2) 0.1769(2) 0.0250(7) Uani 1 1 d . . . .
F5 F 0.6544(2) 0.77056(19) -0.10943(18) 0.0322(7) Uani 1 1 d . . . .
F8 F 0.1928(2) 0.8365(2) 0.2494(2) 0.0368(8) Uani 1 1 d . . . .
O6 O 0.5183(2) 0.91970(19) 0.2372(2) 0.0232(7) Uani 1 1 d . . . .
O1 O 0.3961(2) 0.72779(19) 0.1230(2) 0.0227(7) Uani 1 1 d . . . .
N1 N 0.4135(3) 0.8608(2) 0.0051(3) 0.0222(8) Uani 1 1 d . . . .
F9 F 0.1808(2) 0.9298(3) 0.1700(2) 0.0525(11) Uani 1 1 d . . . .
F1 F 0.2291(3) 0.6081(3) 0.1771(3) 0.0618(13) Uani 1 1 d . . . .
F2 F 0.2165(3) 0.6888(2) 0.0787(3) 0.0524(11) Uani 1 1 d . . . .
F7 F 0.1966(2) 0.9400(2) 0.3111(2) 0.0417(8) Uani 1 1 d . . . .
S3A S 0.4788(3) 1.0675(3) 0.4085(4) 0.0353(4) Uani 0.293(4) 1 d D P C 4
C7 C 0.4984(5) 1.0580(6) 0.4088(7) 0.0353(4) Uani 0.707(4) 1 d D P C 3
H7 H 0.4384 1.0708 0.4138 0.042 Uiso 0.707(4) 1 calc R P C 3
N3 N 0.6596(3) 0.9236(2) 0.0957(3) 0.0227(8) Uani 1 1 d . . . .
N2 N 0.5777(3) 0.9058(2) 0.0596(3) 0.0209(8) Uani 1 1 d . . . .
F3 F 0.3091(3) 0.6040(2) 0.0679(3) 0.0617(12) Uani 1 1 d . . . .
S1A S 0.3877(7) 0.6581(7) 0.4648(6) 0.0324(4) Uani 0.146(4) 1 d D P B 2
C3 C 0.4030(5) 0.6714(5) 0.4682(4) 0.0324(4) Uani 0.854(4) 1 d D P B 1
H3 H 0.3482 0.6480 0.4540 0.039 Uiso 0.854(4) 1 calc R P B 1
C30 C 0.4563(3) 0.8983(3) -0.0539(3) 0.0206(9) Uani 1 1 d . . . .
C15 C 0.4149(4) 0.9169(3) -0.1358(3) 0.0285(11) Uani 1 1 d . . . .
H15 H 0.4464 0.9432 -0.1746 0.034 Uiso 1 1 calc R . . .
C27 C 0.8075(4) 0.9750(3) 0.0936(4) 0.0313(11) Uani 1 1 d . . . .
C29 C 0.5501(3) 0.9212(3) -0.0231(3) 0.0210(9) Uani 1 1 d . . . .
C23 C 0.5271(4) 1.0009(3) 0.3527(4) 0.0353(4) Uani 1 1 d D . . .
C25 C 0.3278(3) 0.9042(3) 0.2393(3) 0.0237(10) Uani 1 1 d . . . .
C8 C 0.3805(4) 0.9450(3) 0.2974(3) 0.0281(11) Uani 1 1 d . . . .
H8 H 0.3536 0.9689 0.3414 0.034 Uiso 1 1 calc R . . .
S2A S 0.8827(19) 0.744(3) 0.225(2) 0.0280(3) Uani 0.010(5) 1 d D P A 6
C21 C 0.8777(3) 0.7554(3) 0.2461(4) 0.0280(3) Uani 0.990(5) 1 d D P A 5
H21 H 0.8956 0.7326 0.1966 0.034 Uiso 0.990(5) 1 calc R P A 5
C4 C 0.3610(3) 0.6883(3) 0.2644(4) 0.0255(10) Uani 1 1 d . . . .
H4 H 0.3221 0.6596 0.2932 0.031 Uiso 1 1 calc R . . .
C37 C 0.3507(3) 0.6928(3) 0.1740(4) 0.0242(10) Uani 1 1 d . . . .
C32 C 0.7091(3) 0.7794(3) 0.1879(3) 0.0226(9) Uani 1 1 d . . . .
N4 N 0.8637(3) 1.0106(3) 0.0452(4) 0.0412(12) Uani 1 1 d . . . .
C28 C 0.7166(3) 0.9573(3) 0.0476(3) 0.0235(10) Uani 1 1 d . . . .
C34 C 0.6667(3) 0.7178(3) -0.0503(3) 0.0262(11) Uani 1 1 d . . . .
C18 C 0.3263(3) 0.8421(3) -0.0190(3) 0.0234(10) Uani 1 1 d . . . .
H18 H 0.2956 0.8165 0.0210 0.028 Uiso 1 1 calc R . . .
C31 C 0.7891(3) 0.7827(3) 0.2555(3) 0.0280(3) Uani 1 1 d D . . .
C24 C 0.4750(3) 0.9520(3) 0.2926(3) 0.0233(10) Uani 1 1 d . . . .
C26 C 0.2242(4) 0.9032(3) 0.2435(3) 0.0290(11) Uani 1 1 d . . . .
C36 C 0.4312(3) 0.7274(3) 0.3144(3) 0.0228(10) Uani 1 1 d . . . .
C22 C 0.7204(3) 0.7539(3) 0.1024(3) 0.0271(11) Uani 1 1 d . . . .
H22 H 0.7784 0.7430 0.0877 0.032 Uiso 1 1 calc R . . .
C33 C 0.6476(3) 0.7450(3) 0.0410(3) 0.0221(9) Uani 1 1 d . . . .
C35 C 0.4517(4) 0.7129(3) 0.4080(3) 0.0324(4) Uani 1 1 d D . . .
C2 C 0.4533(4) 0.6722(3) 0.5538(3) 0.0324(4) Uani 1 1 d D . . .
H2B H 0.4373 0.6531 0.6063 0.039 Uiso 0.146(4) 1 calc R P B 2
H2A H 0.4347 0.6489 0.6027 0.039 Uiso 0.854(4) 1 calc R P B 1
C16 C 0.3256(4) 0.8958(3) -0.1595(3) 0.0287(11) Uani 1 1 d . . . .
H16 H 0.2972 0.9066 -0.2147 0.034 Uiso 1 1 calc R . . .
C19 C 0.8886(3) 0.8020(3) 0.3836(3) 0.0280(3) Uani 1 1 d D . . .
H19 H 0.9162 0.8141 0.4387 0.034 Uiso 0.990(5) 1 calc R P A 5
H19A H 0.9115 0.8150 0.4400 0.034 Uiso 0.010(5) 1 calc R P A 6
C1 C 0.5303(4) 0.7105(3) 0.5545(3) 0.0324(4) Uani 1 1 d D . . .
H1A H 0.5698 0.7160 0.6050 0.039 Uiso 0.854(4) 1 calc R P B 1
H1B H 0.5714 0.7210 0.6025 0.039 Uiso 0.146(4) 1 calc R P B 2
C9 C 0.8296(4) 0.9555(3) 0.1802(4) 0.0375(13) Uani 1 1 d . . . .
H9 H 0.7876 0.9326 0.2120 0.045 Uiso 1 1 calc R . . .
C14 C 0.6079(4) 0.9570(3) -0.0762(3) 0.0291(11) Uani 1 1 d . . . .
H14 H 0.5887 0.9680 -0.1342 0.035 Uiso 1 1 calc R . . .
C13 C 0.6928(4) 0.9754(3) -0.0405(4) 0.0310(11) Uani 1 1 d . . . .
H13 H 0.7333 0.9990 -0.0733 0.037 Uiso 1 1 calc R . . .
C17 C 0.2802(3) 0.8585(3) -0.0989(3) 0.0277(11) Uani 1 1 d . . . .
H17 H 0.2200 0.8449 -0.1118 0.033 Uiso 1 1 calc R . . .
C38 C 0.2755(4) 0.6474(3) 0.1249(4) 0.0366(13) Uani 1 1 d . . . .
C20 C 0.9337(3) 0.7688(3) 0.3237(3) 0.0280(3) Uani 1 1 d D . . .
H20A H 0.9950 0.7588 0.3369 0.034 Uiso 0.010(5) 1 calc R P A 6
H20 H 0.9946 0.7561 0.3324 0.034 Uiso 0.990(5) 1 calc R P A 5
C12 C 0.9451(5) 1.0274(5) 0.0847(5) 0.057(2) Uani 1 1 d . . . .
H12 H 0.9845 1.0535 0.0531 0.068 Uiso 1 1 calc R . . .
C10 C 0.9163(5) 0.9712(5) 0.2183(5) 0.058(2) Uani 1 1 d . . . .
H10 H 0.9349 0.9571 0.2754 0.070 Uiso 1 1 calc R . . .
C6 C 0.5777(3) 1.0921(3) 0.4559(4) 0.0353(4) Uani 1 1 d D . . .
H6B H 0.5812 1.1284 0.4973 0.042 Uiso 0.293(4) 1 calc R P C 4
H6A H 0.5757 1.1302 0.4944 0.042 Uiso 0.707(4) 1 calc R P C 3
C5 C 0.6531(4) 1.0602(3) 0.4351(4) 0.0353(4) Uani 1 1 d D . . .
H5A H 0.7100 1.0745 0.4601 0.042 Uiso 0.707(4) 1 calc R P C 3
H5B H 0.7121 1.0703 0.4583 0.042 Uiso 0.293(4) 1 calc R P C 4
C11 C 0.9739(5) 1.0084(6) 0.1690(6) 0.070(3) Uani 1 1 d . . . .
H11 H 1.0320 1.0205 0.1930 0.083 Uiso 1 1 calc R . . .

loop_
_atom_site_aniso_label
_atom_site_aniso_U_11
_atom_site_aniso_U_22
_atom_site_aniso_U_33
_atom_site_aniso_U_23
_atom_site_aniso_U_13
_atom_site_aniso_U_12
Tm1 0.01692(14) 0.02124(15) 0.01098(15) 0.00033(10) -0.00626(9) -0.00287(8)
S2 0.0282(6) 0.0331(6) 0.0196(6) 0.0005(5) -0.0141(4) -0.0016(4)
S1 0.0319(7) 0.0461(11) 0.0179(6) 0.0040(6) -0.0045(5) -0.0012(6)
S3 0.0326(8) 0.0393(10) 0.0320(7) -0.0102(7) -0.0071(7) -0.0019(7)
C21A 0.0282(6) 0.0331(6) 0.0196(6) 0.0005(5) -0.0141(4) -0.0016(4)
C3A 0.0319(7) 0.0461(11) 0.0179(6) 0.0040(6) -0.0045(5) -0.0012(6)
C7A 0.0326(8) 0.0393(10) 0.0320(7) -0.0102(7) -0.0071(7) -0.0019(7)
O4 0.0209(15) 0.0297(17) 0.0137(15) -0.0025(15) -0.0086(12) 0.0002(13)
O3 0.0190(15) 0.0269(17) 0.0156(15) -0.0009(14) -0.0100(12) 0.0017(13)
F6 0.0238(14) 0.054(2) 0.0258(15) -0.0116(16) -0.0077(12) 0.0145(14)
F4 0.0307(15) 0.0398(17) 0.0270(16) -0.0142(15) -0.0061(12) 0.0013(13)
O2 0.0244(16) 0.0317(18) 0.0188(16) 0.0036(16) -0.0044(13) -0.0088(14)
O5 0.0218(15) 0.0355(19) 0.0169(15) -0.0025(16) -0.0027(12) -0.0032(14)
F5 0.0323(15) 0.0445(19) 0.0185(14) 0.0003(14) -0.0045(11) 0.0047(14)
F8 0.0288(15) 0.049(2) 0.0322(17) -0.0025(16) 0.0012(13) -0.0112(14)
O6 0.0245(16) 0.0273(17) 0.0172(15) -0.0036(15) -0.0010(12) -0.0028(13)
O1 0.0245(16) 0.0247(17) 0.0175(15) 0.0029(15) -0.0059(12) -0.0038(13)
N1 0.0240(19) 0.023(2) 0.0189(19) -0.0046(18) -0.0009(15) -0.0026(15)
F9 0.0222(15) 0.095(3) 0.0397(19) 0.029(2) 0.0003(13) 0.0083(18)
F1 0.057(2) 0.076(3) 0.048(2) 0.021(2) -0.0173(18) -0.048(2)
F2 0.0341(18) 0.060(2) 0.057(2) 0.015(2) -0.0306(18) -0.0135(17)
F7 0.0321(16) 0.047(2) 0.048(2) -0.0083(18) 0.0150(14) -0.0008(15)
S3A 0.0326(8) 0.0393(10) 0.0320(7) -0.0102(7) -0.0071(7) -0.0019(7)
C7 0.0326(8) 0.0393(10) 0.0320(7) -0.0102(7) -0.0071(7) -0.0019(7)
N3 0.0230(19) 0.022(2) 0.022(2) 0.0014(18) -0.0009(16) 0.0000(15)
N2 0.0225(18) 0.0219(19) 0.0171(18) -0.0003(17) -0.0041(15) -0.0020(15)
F3 0.058(2) 0.056(3) 0.069(3) -0.031(2) -0.007(2) -0.020(2)
S1A 0.0319(7) 0.0461(11) 0.0179(6) 0.0040(6) -0.0045(5) -0.0012(6)
C3 0.0319(7) 0.0461(11) 0.0179(6) 0.0040(6) -0.0045(5) -0.0012(6)
C30 0.026(2) 0.018(2) 0.016(2) 0.0021(19) -0.0064(17) 0.0052(18)
C15 0.039(3) 0.028(3) 0.017(2) 0.002(2) -0.004(2) 0.002(2)
C27 0.026(2) 0.031(3) 0.038(3) -0.002(3) 0.006(2) -0.002(2)
C29 0.026(2) 0.020(2) 0.017(2) 0.000(2) 0.0004(18) 0.0005(18)
C23 0.0326(8) 0.0393(10) 0.0320(7) -0.0102(7) -0.0071(7) -0.0019(7)
C25 0.025(2) 0.031(3) 0.014(2) 0.009(2) -0.0029(17) 0.001(2)
C8 0.032(3) 0.034(3) 0.018(2) 0.002(2) 0.0045(19) 0.005(2)
S2A 0.0282(6) 0.0331(6) 0.0196(6) 0.0005(5) -0.0141(4) -0.0016(4)
C21 0.0282(6) 0.0331(6) 0.0196(6) 0.0005(5) -0.0141(4) -0.0016(4)
C4 0.021(2) 0.028(2) 0.026(3) 0.006(2) -0.0072(19) -0.0020(19)
C37 0.020(2) 0.021(2) 0.029(3) 0.002(2) -0.0111(19) -0.0023(18)
C32 0.022(2) 0.023(2) 0.020(2) 0.002(2) -0.0089(17) -0.0015(18)
N4 0.030(2) 0.049(3) 0.046(3) 0.003(3) 0.010(2) -0.008(2)
C28 0.024(2) 0.019(2) 0.028(2) 0.002(2) 0.0041(19) -0.0010(18)
C34 0.020(2) 0.033(3) 0.023(2) -0.003(2) -0.0110(18) 0.0069(19)
C18 0.025(2) 0.026(2) 0.017(2) -0.001(2) -0.0070(18) -0.0012(19)
C31 0.0282(6) 0.0331(6) 0.0196(6) 0.0005(5) -0.0141(4) -0.0016(4)
C24 0.034(2) 0.022(2) 0.014(2) 0.004(2) -0.0021(18) 0.0008(19)
C26 0.029(2) 0.036(3) 0.020(2) 0.005(2) -0.0009(19) 0.004(2)
C36 0.017(2) 0.030(2) 0.021(2) 0.006(2) -0.0038(17) 0.0043(18)
C22 0.020(2) 0.037(3) 0.022(2) -0.003(2) -0.0108(18) 0.005(2)
C33 0.024(2) 0.024(2) 0.017(2) 0.002(2) -0.0098(17) 0.0020(18)
C35 0.0319(7) 0.0461(11) 0.0179(6) 0.0040(6) -0.0045(5) -0.0012(6)
C2 0.0319(7) 0.0461(11) 0.0179(6) 0.0040(6) -0.0045(5) -0.0012(6)
C16 0.038(3) 0.028(3) 0.017(2) 0.000(2) -0.014(2) 0.003(2)
C19 0.0282(6) 0.0331(6) 0.0196(6) 0.0005(5) -0.0141(4) -0.0016(4)
C1 0.0319(7) 0.0461(11) 0.0179(6) 0.0040(6) -0.0045(5) -0.0012(6)
C9 0.028(3) 0.042(3) 0.041(3) 0.006(3) -0.003(2) -0.006(2)
C14 0.034(3) 0.032(3) 0.022(2) 0.005(2) 0.003(2) 0.000(2)
C13 0.030(2) 0.030(3) 0.035(3) 0.006(2) 0.011(2) -0.001(2)
C17 0.029(2) 0.026(3) 0.027(3) -0.001(2) -0.009(2) 0.0037(19)
C38 0.032(3) 0.041(3) 0.035(3) 0.009(3) -0.008(2) -0.014(2)
C20 0.0282(6) 0.0331(6) 0.0196(6) 0.0005(5) -0.0141(4) -0.0016(4)
C12 0.034(3) 0.075(5) 0.064(5) -0.002(4) 0.018(3) -0.022(3)
C10 0.034(3) 0.081(6) 0.056(4) 0.006(4) -0.013(3) -0.013(3)
C6 0.0326(8) 0.0393(10) 0.0320(7) -0.0102(7) -0.0071(7) -0.0019(7)
C5 0.0326(8) 0.0393(10) 0.0320(7) -0.0102(7) -0.0071(7) -0.0019(7)
C11 0.027(3) 0.110(8) 0.070(5) 0.001(5) -0.007(3) -0.021(4)

loop_
_atom_type_symbol
_atom_type_description
_atom_type_scat_dispersion_real
_atom_type_scat_dispersion_imag
_atom_type_scat_source
C C 0.0181 0.0091 'International Tables Vol C Tables 4.2.6.8 and 6.1.1.4'
H H 0.0000 0.0000 'International Tables Vol C Tables 4.2.6.8 and 6.1.1.4'
N N 0.0311 0.0180 'International Tables Vol C Tables 4.2.6.8 and 6.1.1.4'
O O 0.0492 0.0322 'International Tables Vol C Tables 4.2.6.8 and 6.1.1.4'
F F 0.0727 0.0534 'International Tables Vol C Tables 4.2.6.8 and 6.1.1.4'
S S 0.3331 0.5567 'International Tables Vol C Tables 4.2.6.8 and 6.1.1.4'
Tm Tm -8.0393 4.1821 'International Tables Vol C Tables 4.2.6.8 and 6.1.1.4'

loop_
_geom_angle_atom_site_label_1
_geom_angle_atom_site_label_2
_geom_angle_atom_site_label_3
_geom_angle
O4 Tm1 O3 74.50(11)
O4 Tm1 O2 72.09(12)
O4 Tm1 O5 142.35(12)
O4 Tm1 O6 77.53(12)
O4 Tm1 O1 118.58(13)
O4 Tm1 N1 139.88(13)
O4 Tm1 N2 80.97(13)
O3 Tm1 N1 76.70(12)
O3 Tm1 N2 71.57(13)
O2 Tm1 O3 117.95(13)
O2 Tm1 O5 80.13(13)
O2 Tm1 O6 79.33(13)
O2 Tm1 N1 147.47(13)
O2 Tm1 N2 146.48(12)
O5 Tm1 O3 142.53(11)
O5 Tm1 N1 73.08(12)
O5 Tm1 N2 112.50(13)
O6 Tm1 O3 139.51(12)
O6 Tm1 O5 72.67(12)
O6 Tm1 N1 109.03(13)
O6 Tm1 N2 75.63(12)
O1 Tm1 O3 77.88(12)
O1 Tm1 O2 74.64(12)
O1 Tm1 O5 76.08(13)
O1 Tm1 O6 142.11(12)
O1 Tm1 N1 81.19(12)
O1 Tm1 N2 137.46(12)
N1 Tm1 N2 63.67(13)
C31 S2 C19 89.8(2)
C1 S1 C35 91.7(3)
C5 S3 C23 92.2(3)
C31 C21A H21A 125.9
C19 C21A H21A 125.9
C19 C21A C31 108.3(16)
C35 C3A H3A 124.2
C35 C3A C1 111.6(16)
C1 C3A H3A 124.2
C23 C7A H7A 124.2
C5 C7A H7A 124.2
C5 C7A C23 111.6(11)
C32 O4 Tm1 136.7(3)
C33 O3 Tm1 130.5(3)
C36 O2 Tm1 136.9(3)
C25 O5 Tm1 132.0(3)
C24 O6 Tm1 135.5(3)
C37 O1 Tm1 131.3(3)
C30 N1 Tm1 122.2(3)
C30 N1 C18 116.6(4)
C18 N1 Tm1 121.2(3)
C6 S3A C23 91.8(4)
C23 C7 H7 124.8
C23 C7 C6 110.4(7)
C6 C7 H7 124.8
N2 N3 C28 119.4(4)
N3 N2 Tm1 115.0(3)
C29 N2 Tm1 122.0(3)
C29 N2 N3 122.0(4)
C2 S1A C35 90.8(5)
C35 C3 H3 125.4
C2 C3 H3 125.4
C2 C3 C35 109.1(5)
N1 C30 C15 122.8(5)
N1 C30 C29 114.9(4)
C15 C30 C29 122.3(5)
C30 C15 H15 120.3
C30 C15 C16 119.4(5)
C16 C15 H15 120.3
N4 C27 C28 115.3(5)
N4 C27 C9 123.9(5)
C9 C27 C28 120.8(5)
N2 C29 C30 115.8(4)
N2 C29 C14 120.5(5)
C14 C29 C30 123.7(4)
C7A C23 S3A 108.8(6)
C7A C23 C24 127.3(6)
C7 C23 S3 109.9(4)
C7 C23 C24 131.6(5)
C24 C23 S3 118.5(4)
C24 C23 S3A 123.6(4)
O5 C25 C8 128.2(5)
O5 C25 C26 112.4(4)
C8 C25 C26 119.4(5)
C25 C8 H8 119.1
C25 C8 C24 121.8(5)
C24 C8 H8 119.1
C31 S2A C20 86.9(10)
C31 C21 H21 125.6
C20 C21 H21 125.6
C20 C21 C31 108.9(5)
C37 C4 H4 119.7
C37 C4 C36 120.7(5)
C36 C4 H4 119.7
O1 C37 C4 129.5(4)
O1 C37 C38 113.0(4)
C4 C37 C38 117.5(5)
O4 C32 C31 115.8(4)
O4 C32 C22 124.3(4)
C22 C32 C31 119.9(4)
C12 N4 C27 116.6(6)
N3 C28 C27 115.7(4)
N3 C28 C13 122.1(5)
C13 C28 C27 122.2(5)
F6 C34 F5 106.9(4)
F6 C34 C33 113.7(4)
F4 C34 F6 107.3(4)
F4 C34 F5 107.4(4)
F4 C34 C33 111.3(4)
F5 C34 C33 110.0(4)
N1 C18 H18 117.9
N1 C18 C17 124.3(5)
C17 C18 H18 117.9
C21A C31 S2A 116.0(12)
C21A C31 C32 129.6(10)
C21 C31 S2 113.6(4)
C21 C31 C32 126.0(5)
C32 C31 S2 120.4(4)
C32 C31 S2A 114.3(8)
O6 C24 C23 116.9(5)
O6 C24 C8 123.7(5)
C8 C24 C23 119.3(5)
F8 C26 C25 111.5(4)
F9 C26 F8 105.3(5)
F9 C26 C25 111.1(4)
F7 C26 F8 107.4(4)
F7 C26 F9 107.4(5)
F7 C26 C25 113.7(4)
O2 C36 C4 124.0(5)
O2 C36 C35 115.9(4)
C4 C36 C35 120.0(5)
C32 C22 H22 119.3
C33 C22 C32 121.5(5)
C33 C22 H22 119.3
O3 C33 C34 112.6(4)
O3 C33 C22 129.7(5)
C22 C33 C34 117.7(4)
C3A C35 S1A 109.5(11)
C3 C35 S1 111.6(4)
C3 C35 C36 130.8(5)
C36 C35 S1 117.6(4)
C36 C35 C3A 126.9(10)
C36 C35 S1A 122.8(5)
S1A C2 H2B 118.9
C3 C2 H2A 124.0
C1 C2 S1A 122.3(6)
C1 C2 C3 112.1(5)
C1 C2 H2B 118.9
C1 C2 H2A 124.0
C15 C16 H16 120.8
C17 C16 C15 118.5(4)
C17 C16 H16 120.8
S2 C19 H19 122.1
C21A C19 H19A 126.7
C20 C19 S2 115.9(4)
C20 C19 C21A 106.7(10)
C20 C19 H19 122.1
C20 C19 H19A 126.7
S1 C1 H1A 122.2
C3A C1 H1B 127.6
C2 C1 S1 115.6(4)
C2 C1 C3A 104.7(10)
C2 C1 H1A 122.2
C2 C1 H1B 127.6
C27 C9 H9 120.9
C27 C9 C10 118.1(6)
C10 C9 H9 120.9
C29 C14 H14 120.8
C13 C14 C29 118.4(5)
C13 C14 H14 120.8
C28 C13 H13 121.2
C14 C13 C28 117.5(5)
C14 C13 H13 121.2
C18 C17 C16 118.5(5)
C18 C17 H17 120.8
C16 C17 H17 120.8
F1 C38 C37 113.9(5)
F2 C38 F1 107.3(5)
F2 C38 F3 106.2(5)
F2 C38 C37 110.1(5)
F3 C38 F1 107.5(5)
F3 C38 C37 111.4(5)
S2A C20 H20A 119.0
C21 C20 H20 124.1
C19 C20 S2A 122.1(8)
C19 C20 C21 111.8(5)
C19 C20 H20A 119.0
C19 C20 H20 124.1
N4 C12 H12 118.2
N4 C12 C11 123.6(6)
C11 C12 H12 118.2
C9 C10 H10 121.0
C11 C10 C9 118.1(7)
C11 C10 H10 121.0
S3A C6 H6B 120.0
C7 C6 H6A 125.2
C5 C6 S3A 120.0(5)
C5 C6 C7 109.5(6)
C5 C6 H6B 120.0
C5 C6 H6A 125.2
S3 C5 H5A 121.0
C7A C5 H5B 126.3
C6 C5 S3 118.0(4)
C6 C5 C7A 107.3(9)
C6 C5 H5A 121.0
C6 C5 H5B 126.3
C12 C11 C10 119.6(6)
C12 C11 H11 120.2
C10 C11 H11 120.2

loop_
_geom_bond_atom_site_label_1
_geom_bond_atom_site_label_2
_geom_bond_distance
Tm1 O4 2.279(3)
Tm1 O3 2.311(3)
Tm1 O2 2.281(3)
Tm1 O5 2.310(3)
Tm1 O6 2.297(3)
Tm1 O1 2.280(3)
Tm1 N1 2.492(4)
Tm1 N2 2.498(4)
S2 C31 1.675(5)
S2 C19 1.677(5)
S1 C35 1.712(5)
S1 C1 1.673(5)
S3 C23 1.707(6)
S3 C5 1.654(6)
C21A H21A 0.9300
C21A C31 1.46(2)
C21A C19 1.46(2)
C3A H3A 0.9300
C3A C35 1.467(19)
C3A C1 1.469(19)
C7A H7A 0.9300
C7A C23 1.466(17)
C7A C5 1.464(5)
O4 C32 1.255(6)
O3 C33 1.273(6)
F6 C34 1.342(6)
F4 C34 1.328(6)
O2 C36 1.240(6)
O5 C25 1.269(6)
F5 C34 1.343(6)
F8 C26 1.342(7)
O6 C24 1.265(6)
O1 C37 1.260(6)
N1 C30 1.349(6)
N1 C18 1.354(6)
F9 C26 1.340(6)
F1 C38 1.325(7)
F2 C38 1.323(7)
F7 C26 1.340(6)
S3A C23 1.709(7)
S3A C6 1.637(4)
C7 H7 0.9300
C7 C23 1.462(11)
C7 C6 1.466(5)
N3 N2 1.326(6)
N3 C28 1.330(6)
N2 C29 1.326(6)
F3 C38 1.324(8)
S1A C35 1.693(11)
S1A C2 1.618(10)
C3 H3 0.9300
C3 C35 1.449(5)
C3 C2 1.445(4)
C30 C15 1.388(7)
C30 C29 1.486(7)
C15 H15 0.9300
C15 C16 1.394(8)
C27 N4 1.342(7)
C27 C28 1.496(7)
C27 C9 1.386(8)
C29 C14 1.405(7)
C23 C24 1.466(7)
C25 C8 1.364(8)
C25 C26 1.539(7)
C8 H8 0.9300
C8 C24 1.412(7)
S2A C31 1.67(2)
S2A C20 1.69(2)
C21 H21 0.9300
C21 C31 1.427(4)
C21 C20 1.406(7)
C4 H4 0.9300
C4 C37 1.382(7)
C4 C36 1.434(7)
C37 C38 1.541(7)
C32 C31 1.499(6)
C32 C22 1.417(7)
N4 C12 1.333(9)
C28 C13 1.403(8)
C34 C33 1.538(7)
C18 H18 0.9300
C18 C17 1.379(7)
C36 C35 1.462(7)
C22 H22 0.9300
C22 C33 1.372(6)
C2 H2B 0.9300
C2 H2A 0.9300
C2 C1 1.346(8)
C16 H16 0.9300
C16 C17 1.385(8)
C19 H19 0.9300
C19 H19A 0.9300
C19 C20 1.337(8)
C1 H1A 0.9300
C1 H1B 0.9300
C9 H9 0.9300
C9 C10 1.389(8)
C14 H14 0.9300
C14 C13 1.366(8)
C13 H13 0.9300
C17 H17 0.9300
C20 H20A 0.9300
C20 H20 0.9300
C12 H12 0.9300
C12 C11 1.369(12)
C10 H10 0.9300
C10 C11 1.381(11)
C6 H6B 0.9300
C6 H6A 0.9300
C6 C5 1.331(8)
C5 H5A 0.9300
C5 H5B 0.9300
C11 H11 0.9300
